data_2219904
loop_
_publ_author_name
'Gagnon, Eric'
'Lalibert\'e, Dominic'

_publ_section_title
;
 2,7-Dibromo-9-octyl-9<i>H</i>-carbazole
;
_journal_coeditor_code IS2343
_journal_issue 11
_journal_name_full 'Acta Crystallographica Section E'
_journal_page_first o2147
_journal_paper_doi 10.1107/S1600536808032121
_journal_volume 64
_journal_year 2008
_chemical_formula_iupac 'C20 H23 Br2 N'
_chemical_formula_moiety 'C20 H23 Br2 N'
_chemical_formula_sum 'C20 H23 Br2 N'
_chemical_formula_weight 437.21
_chemical_name_systematic
;
2,7-Dibromo-9-octyl-9<i>H</i>-carbazole
;
_space_group_IT_number 14
_symmetry_cell_setting monoclinic
_symmetry_space_group_name_Hall '-P 2ybc'
_symmetry_space_group_name_H-M 'P 1 21/c 1'
_atom_sites_solution_hydrogens geom
_atom_sites_solution_primary direct
_atom_sites_solution_secondary difmap
_audit_creation_method SHELXL97
_cell_angle_alpha 90
_cell_angle_beta 95.9450(10)
_cell_angle_gamma 90
_cell_formula_units_Z 4
_cell_length_a 20.7256(4)
_cell_length_b 4.65780(10)
_cell_length_c 19.7236(4)
_cell_measurement_reflns_used 20371
_cell_measurement_temperature 150
_cell_measurement_theta_max 67.78
_cell_measurement_theta_min 2.94
_cell_volume 1893.79(7)
_computing_cell_refinement 'SAINT (Bruker, 2006)'
_computing_data_collection 'APEX2 (Bruker, 2006)'
_computing_data_reduction 'SAINT (Bruker, 2006)'
_computing_molecular_graphics
;
SHELXTL (Sheldrick, 2008) and Material Studio (Accelrys, 2005)
;
_computing_publication_material 'UdMX (Maris, 2004)'
_computing_structure_refinement 'SHELXL97 (Sheldrick, 2008)'
_computing_structure_solution 'SHELXS97 (Sheldrick, 2008)'
_diffrn_ambient_temperature 150
_diffrn_detector_area_resol_mean 8.3
_diffrn_measured_fraction_theta_full 0.949
_diffrn_measured_fraction_theta_max 0.949
_diffrn_measurement_device_type 'Bruker Microstar'
_diffrn_measurement_method \w
_diffrn_radiation_monochromator 'Helios optics'
_diffrn_radiation_source 'Rotating anode'
_diffrn_radiation_type CuK\a
_diffrn_radiation_wavelength 1.54178
_diffrn_reflns_av_R_equivalents 0.065
_diffrn_reflns_av_sigmaI/netI 0.0282
_diffrn_reflns_limit_h_max 24
_diffrn_reflns_limit_h_min -24
_diffrn_reflns_limit_k_max 5
_diffrn_reflns_limit_k_min -5
_diffrn_reflns_limit_l_max 23
_diffrn_reflns_limit_l_min -22
_diffrn_reflns_number 30701
_diffrn_reflns_theta_full 68.17
_diffrn_reflns_theta_max 68.17
_diffrn_reflns_theta_min 4.29
_diffrn_standards_decay_% 9.40
_diffrn_standards_interval_time 900
_diffrn_standards_number 136
_exptl_absorpt_coefficient_mu 5.404
_exptl_absorpt_correction_T_max 0.8056
_exptl_absorpt_correction_T_min 0.6330
_exptl_absorpt_correction_type multi-scan
_exptl_absorpt_process_details '(SADABS; Sheldrick, 2007)'
_exptl_crystal_colour colourless
_exptl_crystal_density_diffrn 1.533
_exptl_crystal_density_method 'not measured'
_exptl_crystal_description needle
_exptl_crystal_F_000 880
_exptl_crystal_size_max 0.13
_exptl_crystal_size_mid 0.07
_exptl_crystal_size_min 0.04
_refine_diff_density_max 0.509
_refine_diff_density_min -0.385
_refine_ls_extinction_method none
_refine_ls_goodness_of_fit_ref 1.070
_refine_ls_hydrogen_treatment constr
_refine_ls_matrix_type full
_refine_ls_number_parameters 209
_refine_ls_number_reflns 3301
_refine_ls_number_restraints 0
_refine_ls_restrained_S_all 1.070
_refine_ls_R_factor_all 0.0311
_refine_ls_R_factor_gt 0.0302
_refine_ls_shift/su_max 0.001
_refine_ls_shift/su_mean 0.000
_refine_ls_structure_factor_coef Fsqd
_refine_ls_weighting_details 'calc w = 1/[\s^2^(Fo^2^)+(0.0431P)^2^+0.9966P] where P=(Fo^2^+2Fc^2^)/3'
_refine_ls_weighting_scheme calc
_refine_ls_wR_factor_gt 0.0818
_refine_ls_wR_factor_ref 0.0825
_reflns_number_gt 3158
_reflns_number_total 3301
_reflns_threshold_expression I>2\s(I)
_cod_data_source_file is2343.cif
_cod_data_source_block I
_cod_depositor_comments
;
The following automatic conversions were performed:
'_geom_bond_publ_flag' value 'N' changed to 'n' according to
'/home/saulius/struct/CIF-dictionaries/cif_core.dic' dictionary named
'cif_core.dic' version 2.4.1 from 2010-06-29 (48
times).

'_geom_angle_publ_flag' value 'N' changed to 'n' according to
'/home/saulius/struct/CIF-dictionaries/cif_core.dic' dictionary named
'cif_core.dic' version 2.4.1 from 2010-06-29 (87
times).

'_geom_torsion_publ_flag' value 'N' changed to 'n' according to
'/home/saulius/struct/CIF-dictionaries/cif_core.dic' dictionary named
'cif_core.dic' version 2.4.1 from 2010-06-29 (46
times).

'_geom_hbond_publ_flag' value 'Y' changed to 'y' according to
'/home/saulius/struct/CIF-dictionaries/cif_core.dic' dictionary named
'cif_core.dic' version 2.4.1 from 2010-06-29 (2 times).

Automatic conversion script
Id: cif_fix_enum 1527 2010-12-29 10:47:43Z saulius 

The following automatic conversions were performed:

'_geom_bond_publ_flag' value 'N' changed to 'n' according to
/home/saulius/struct/CIF-dictionaries/cif_core.dic dictionary named
'cif_core.dic' version 2.4.1 from 2010-06-29 (48
times).

'_geom_angle_publ_flag' value 'N' changed to 'n' according
to /home/saulius/struct/CIF-dictionaries/cif_core.dic dictionary
named 'cif_core.dic' version 2.4.1 from 2010-06-29 (87
times).

'_geom_torsion_publ_flag' value 'N' changed to 'n' according
to /home/saulius/struct/CIF-dictionaries/cif_core.dic dictionary
named 'cif_core.dic' version 2.4.1 from 2010-06-29 (46
times).

'_geom_hbond_publ_flag' value 'Y' changed to 'y' according
to /home/saulius/struct/CIF-dictionaries/cif_core.dic dictionary
named 'cif_core.dic' version 2.4.1 from 2010-06-29 (2 times).

Automatic conversion script
Id: cif_fix_values 1715 2011-07-08 13:25:40Z adriana 
;
_cod_original_sg_symbol_H-M 'P 21/c'
_cod_database_code 2219904
_cod_database_fobs_code 2219904

loop_
_symmetry_equiv_pos_as_xyz
'x, y, z'
'-x, y+1/2, -z+1/2'
'-x, -y, -z'
'x, -y-1/2, z-1/2'

loop_
_atom_site_type_symbol
_atom_site_label
_atom_site_fract_x
_atom_site_fract_y
_atom_site_fract_z
_atom_site_U_iso_or_equiv
_atom_site_adp_type
_atom_site_calc_flag
_atom_site_refinement_flags
_atom_site_occupancy
Br Br1 0.277870(14) 0.91023(7) 0.562136(14) 0.05940(12) Uani d . 1
Br Br2 0.056608(12) 0.45377(7) 0.073002(13) 0.05584(12) Uani d . 1
C C1 0.23693(9) 0.8734(4) 0.42106(11) 0.0366(5) Uani d . 1
H H1 0.2690 1.0155 0.4159 0.044 Uiso calc R 1
C C2 0.22615(11) 0.7662(5) 0.48414(11) 0.0411(5) Uani d . 1
C C3 0.17985(12) 0.5585(5) 0.49381(12) 0.0452(5) Uani d . 1
H H3 0.1744 0.4921 0.5384 0.054 Uiso calc R 1
C C4 0.14194(11) 0.4495(4) 0.43831(12) 0.0405(5) Uani d . 1
H H4 0.1100 0.3080 0.4443 0.049 Uiso calc R 1
C C5 0.07350(9) 0.2906(4) 0.27976(11) 0.0368(5) Uani d . 1
H H5 0.0533 0.1671 0.3096 0.044 Uiso calc R 1
C C6 0.05563(9) 0.2808(4) 0.21101(12) 0.0396(5) Uani d . 1
H H6 0.0231 0.1502 0.1930 0.047 Uiso calc R 1
C C7 0.08542(10) 0.4637(4) 0.16739(12) 0.0377(5) Uani d . 1
C C8 0.13427(9) 0.6544(4) 0.19041(10) 0.0340(4) Uani d . 1
H H8 0.1547 0.7739 0.1600 0.041 Uiso calc R 1
C C9 0.15163(8) 0.6612(4) 0.26027(10) 0.0296(4) Uani d . 1
C C10 0.12158(9) 0.4832(4) 0.30598(11) 0.0313(4) Uani d . 1
C C11 0.15084(9) 0.5491(4) 0.37300(11) 0.0333(4) Uani d . 1
C C12 0.19845(9) 0.7622(4) 0.36566(10) 0.0317(4) Uani d . 1
C C13 0.24263(9) 1.0219(4) 0.26789(10) 0.0312(4) Uani d . 1
H H13A 0.2547 1.1795 0.3004 0.037 Uiso calc R 1
H H13B 0.2208 1.1080 0.2257 0.037 Uiso calc R 1
C C14 0.30385(9) 0.8674(4) 0.25132(11) 0.0319(4) Uani d . 1
H H14A 0.3277 0.7976 0.2942 0.038 Uiso calc R 1
H H14B 0.2914 0.6981 0.2226 0.038 Uiso calc R 1
C C15 0.34861(9) 1.0575(4) 0.21437(11) 0.0327(4) Uani d . 1
H H15A 0.3241 1.1362 0.1728 0.039 Uiso calc R 1
H H15B 0.3631 1.2212 0.2442 0.039 Uiso calc R 1
C C16 0.40776(9) 0.8980(4) 0.19451(11) 0.0341(4) Uani d . 1
H H16A 0.3931 0.7254 0.1680 0.041 Uiso calc R 1
H H16B 0.4339 0.8325 0.2365 0.041 Uiso calc R 1
C C17 0.45074(10) 1.0767(4) 0.15261(12) 0.0364(5) Uani d . 1
H H17A 0.4241 1.1515 0.1119 0.044 Uiso calc R 1
H H17B 0.4676 1.2434 0.1801 0.044 Uiso calc R 1
C C18 0.50750(10) 0.9090(4) 0.12985(12) 0.0396(5) Uani d . 1
H H18A 0.5331 0.8288 0.1706 0.048 Uiso calc R 1
H H18B 0.4904 0.7457 0.1013 0.048 Uiso calc R 1
C C19 0.55238(10) 1.0841(5) 0.08983(13) 0.0442(5) Uani d . 1
H H19A 0.5698 1.2473 0.1182 0.053 Uiso calc R 1
H H19B 0.5270 1.1638 0.0488 0.053 Uiso calc R 1
C C20 0.60875(12) 0.9104(6) 0.06785(16) 0.0586(7) Uani d . 1
H H20A 0.6350 0.8366 0.1083 0.088 Uiso calc R 1
H H20B 0.6356 1.0334 0.0418 0.088 Uiso calc R 1
H H20C 0.5920 0.7494 0.0393 0.088 Uiso calc R 1
N N1 0.19774(7) 0.8298(3) 0.29719(8) 0.0309(3) Uani d . 1

loop_
_atom_site_aniso_label
_atom_site_aniso_U_11
_atom_site_aniso_U_22
_atom_site_aniso_U_33
_atom_site_aniso_U_12
_atom_site_aniso_U_13
_atom_site_aniso_U_23
Br1 0.06460(19) 0.0781(2) 0.03306(19) 0.00348(13) -0.00678(13) -0.00578(11)
Br2 0.04915(17) 0.0795(2) 0.03734(19) 0.00033(11) -0.00278(13) -0.01405(11)
C1 0.0320(9) 0.0419(10) 0.0357(12) 0.0036(8) 0.0031(9) -0.0021(8)
C2 0.0427(11) 0.0501(12) 0.0298(12) 0.0099(9) 0.0008(9) -0.0031(9)
C3 0.0529(13) 0.0517(12) 0.0328(13) 0.0090(10) 0.0138(11) 0.0056(9)
C4 0.0428(11) 0.0422(11) 0.0385(13) 0.0019(8) 0.0140(10) 0.0047(9)
C5 0.0302(9) 0.0356(9) 0.0458(13) -0.0001(8) 0.0101(9) -0.0009(9)
C6 0.0286(9) 0.0395(10) 0.0507(14) -0.0002(8) 0.0045(9) -0.0085(9)
C7 0.0311(10) 0.0460(11) 0.0356(12) 0.0081(8) 0.0019(9) -0.0082(9)
C8 0.0297(9) 0.0389(10) 0.0338(12) 0.0039(8) 0.0049(8) 0.0005(8)
C9 0.0255(8) 0.0324(9) 0.0315(11) 0.0041(7) 0.0052(8) -0.0006(7)
C10 0.0269(9) 0.0334(9) 0.0346(12) 0.0049(7) 0.0077(8) 0.0008(8)
C11 0.0301(9) 0.0351(9) 0.0359(12) 0.0045(7) 0.0097(9) 0.0015(8)
C12 0.0295(9) 0.0358(9) 0.0305(11) 0.0055(7) 0.0068(8) 0.0014(8)
C13 0.0302(9) 0.0325(9) 0.0314(11) 0.0002(7) 0.0051(8) 0.0018(8)
C14 0.0293(9) 0.0334(9) 0.0333(11) 0.0014(7) 0.0045(8) 0.0037(8)
C15 0.0301(9) 0.0332(9) 0.0352(12) 0.0004(7) 0.0051(9) 0.0032(8)
C16 0.0297(9) 0.0367(9) 0.0362(12) 0.0016(7) 0.0049(9) 0.0038(8)
C17 0.0316(9) 0.0381(10) 0.0401(13) 0.0006(8) 0.0067(9) 0.0032(8)
C18 0.0344(10) 0.0407(10) 0.0450(14) 0.0008(8) 0.0103(10) 0.0030(9)
C19 0.0365(11) 0.0469(12) 0.0509(15) -0.0043(9) 0.0133(10) 0.0010(10)
C20 0.0441(13) 0.0647(15) 0.071(2) -0.0028(11) 0.0275(13) -0.0028(13)
N1 0.0282(7) 0.0360(8) 0.0289(9) -0.0009(6) 0.0050(7) 0.0017(7)

loop_
_atom_type_symbol
_atom_type_description
_atom_type_scat_dispersion_real
_atom_type_scat_dispersion_imag
_atom_type_scat_source
C C 0.0181 0.0091 'International Tables Vol C Tables 4.2.6.8 and 6.1.1.4'
H H 0.0000 0.0000 'International Tables Vol C Tables 4.2.6.8 and 6.1.1.4'
N N 0.0311 0.0180 'International Tables Vol C Tables 4.2.6.8 and 6.1.1.4'
Br Br -0.6763 1.2805 'International Tables Vol C Tables 4.2.6.8 and 6.1.1.4'

loop_
_geom_angle_atom_site_label_1
_geom_angle_atom_site_label_2
_geom_angle_atom_site_label_3
_geom_angle
_geom_angle_publ_flag
C2 C1 C12 116.24(19) n
C2 C1 H1 121.9 n
C12 C1 H1 121.9 n
C1 C2 C3 123.7(2) n
C1 C2 Br1 118.09(17) n
C3 C2 Br1 118.25(17) n
C4 C3 C2 119.5(2) n
C4 C3 H3 120.2 n
C2 C3 H3 120.2 n
C3 C4 C11 119.4(2) n
C3 C4 H4 120.3 n
C11 C4 H4 120.3 n
C6 C5 C10 119.78(18) n
C6 C5 H5 120.1 n
C10 C5 H5 120.1 n
C5 C6 C7 119.84(19) n
C5 C6 H6 120.1 n
C7 C6 H6 120.1 n
C8 C7 C6 122.8(2) n
C8 C7 Br2 118.81(16) n
C6 C7 Br2 118.36(16) n
C7 C8 C9 116.41(18) n
C7 C8 H8 121.8 n
C9 C8 H8 121.8 n
N1 C9 C8 128.98(17) n
N1 C9 C10 108.81(17) n
C8 C9 C10 122.21(18) n
C5 C10 C9 118.90(19) n
C5 C10 C11 134.20(18) n
C9 C10 C11 106.90(17) n
C4 C11 C12 119.1(2) n
C4 C11 C10 134.14(19) n
C12 C11 C10 106.81(17) n
C1 C12 N1 129.14(18) n
C1 C12 C11 122.11(18) n
N1 C12 C11 108.76(18) n
N1 C13 C14 112.13(15) n
N1 C13 H13A 109.2 n
C14 C13 H13A 109.2 n
N1 C13 H13B 109.2 n
C14 C13 H13B 109.2 n
H13A C13 H13B 107.9 n
C15 C14 C13 113.00(15) n
C15 C14 H14A 109.0 n
C13 C14 H14A 109.0 n
C15 C14 H14B 109.0 n
C13 C14 H14B 109.0 n
H14A C14 H14B 107.8 n
C16 C15 C14 112.77(15) n
C16 C15 H15A 109.0 n
C14 C15 H15A 109.0 n
C16 C15 H15B 109.0 n
C14 C15 H15B 109.0 n
H15A C15 H15B 107.8 n
C15 C16 C17 113.92(16) n
C15 C16 H16A 108.8 n
C17 C16 H16A 108.8 n
C15 C16 H16B 108.8 n
C17 C16 H16B 108.8 n
H16A C16 H16B 107.7 n
C18 C17 C16 113.20(16) n
C18 C17 H17A 108.9 n
C16 C17 H17A 108.9 n
C18 C17 H17B 108.9 n
C16 C17 H17B 108.9 n
H17A C17 H17B 107.8 n
C19 C18 C17 114.38(17) n
C19 C18 H18A 108.7 n
C17 C18 H18A 108.7 n
C19 C18 H18B 108.7 n
C17 C18 H18B 108.7 n
H18A C18 H18B 107.6 n
C18 C19 C20 113.13(19) n
C18 C19 H19A 109.0 n
C20 C19 H19A 109.0 n
C18 C19 H19B 109.0 n
C20 C19 H19B 109.0 n
H19A C19 H19B 107.8 n
C19 C20 H20A 109.5 n
C19 C20 H20B 109.5 n
H20A C20 H20B 109.5 n
C19 C20 H20C 109.5 n
H20A C20 H20C 109.5 n
H20B C20 H20C 109.5 n
C9 N1 C12 108.71(15) n
C9 N1 C13 125.15(16) n
C12 N1 C13 125.82(17) n

loop_
_geom_bond_atom_site_label_1
_geom_bond_atom_site_label_2
_geom_bond_distance
_geom_bond_publ_flag
Br1 C2 1.904(2) n
Br2 C7 1.896(2) n
C1 C2 1.380(3) n
C1 C12 1.385(3) n
C1 H1 0.9500 n
C2 C3 1.390(3) n
C3 C4 1.376(4) n
C3 H3 0.9500 n
C4 C11 1.399(3) n
C4 H4 0.9500 n
C5 C6 1.369(3) n
C5 C10 1.399(3) n
C5 H5 0.9500 n
C6 C7 1.399(3) n
C6 H6 0.9500 n
C7 C8 1.387(3) n
C8 C9 1.388(3) n
C8 H8 0.9500 n
C9 N1 1.384(3) n
C9 C10 1.416(3) n
C10 C11 1.429(3) n
C11 C12 1.417(3) n
C12 N1 1.385(2) n
C13 N1 1.453(2) n
C13 C14 1.523(2) n
C13 H13A 0.9900 n
C13 H13B 0.9900 n
C14 C15 1.522(2) n
C14 H14A 0.9900 n
C14 H14B 0.9900 n
C15 C16 1.519(3) n
C15 H15A 0.9900 n
C15 H15B 0.9900 n
C16 C17 1.524(3) n
C16 H16A 0.9900 n
C16 H16B 0.9900 n
C17 C18 1.518(3) n
C17 H17A 0.9900 n
C17 H17B 0.9900 n
C18 C19 1.518(3) n
C18 H18A 0.9900 n
C18 H18B 0.9900 n
C19 C20 1.520(3) n
C19 H19A 0.9900 n
C19 H19B 0.9900 n
C20 H20A 0.9800 n
C20 H20B 0.9800 n
C20 H20C 0.9800 n

loop_
_geom_hbond_atom_site_label_D
_geom_hbond_atom_site_label_H
_geom_hbond_atom_site_label_A
_geom_hbond_site_symmetry_A
_geom_hbond_distance_DH
_geom_hbond_distance_HA
_geom_hbond_distance_DA
_geom_hbond_angle_DHA
_geom_hbond_publ_flag
C13 H13A Cg1 1_565 0.98 2.96 3.582(2) 121 y
C13 H13A Cg2 1_565 0.98 2.99 3.566(2) 119 y

loop_
_geom_torsion_atom_site_label_1
_geom_torsion_atom_site_label_2
_geom_torsion_atom_site_label_3
_geom_torsion_atom_site_label_4
_geom_torsion
_geom_torsion_publ_flag
C12 C1 C2 C3 0.0(3) n
C12 C1 C2 Br1 179.77(14) n
C1 C2 C3 C4 0.0(3) n
Br1 C2 C3 C4 -179.72(16) n
C2 C3 C4 C11 0.3(3) n
C10 C5 C6 C7 -0.1(3) n
C5 C6 C7 C8 1.5(3) n
C5 C6 C7 Br2 -177.43(14) n
C6 C7 C8 C9 -1.5(3) n
Br2 C7 C8 C9 177.42(13) n
C7 C8 C9 N1 -179.35(17) n
C7 C8 C9 C10 0.2(3) n
C6 C5 C10 C9 -1.1(3) n
C6 C5 C10 C11 179.62(19) n
N1 C9 C10 C5 -179.27(16) n
C8 C9 C10 C5 1.1(3) n
N1 C9 C10 C11 0.18(19) n
C8 C9 C10 C11 -179.46(16) n
C3 C4 C11 C12 -0.5(3) n
C3 C4 C11 C10 179.1(2) n
C5 C10 C11 C4 -1.2(4) n
C9 C10 C11 C4 179.4(2) n
C5 C10 C11 C12 178.5(2) n
C9 C10 C11 C12 -0.84(19) n
C2 C1 C12 N1 179.21(18) n
C2 C1 C12 C11 -0.4(3) n
C4 C11 C12 C1 0.6(3) n
C10 C11 C12 C1 -179.15(17) n
C4 C11 C12 N1 -179.03(16) n
C10 C11 C12 N1 1.2(2) n
N1 C13 C14 C15 174.47(17) n
C13 C14 C15 C16 -176.84(18) n
C14 C15 C16 C17 175.50(18) n
C15 C16 C17 C18 -176.75(19) n
C16 C17 C18 C19 -178.2(2) n
C17 C18 C19 C20 179.9(2) n
C8 C9 N1 C12 -179.81(18) n
C10 C9 N1 C12 0.58(19) n
C8 C9 N1 C13 -6.1(3) n
C10 C9 N1 C13 174.33(16) n
C1 C12 N1 C9 179.27(18) n
C11 C12 N1 C9 -1.12(19) n
C1 C12 N1 C13 5.6(3) n
C11 C12 N1 C13 -174.82(16) n
C14 C13 N1 C9 -86.0(2) n
C14 C13 N1 C12 86.7(2) n

loop_
_cod_related_entry_id
_cod_related_entry_database
_cod_related_entry_code
1 ChemSpider 24740902
